data_2219621
loop_
_publ_author_name
'Pan, Wei-Bo'
'Xu, Xiao-Hong'
'Huang, Xiao-Hui'
'Zeng, Rong-Hua'

_publ_section_title Poly[diaquabis[\m~2~-2,4-(dichlorophenoxy)acetato-\k^2^<i>O</i>:<i>O</i>']iron(II)]
_journal_coeditor_code HY2149
_journal_issue 10
_journal_name_full 'Acta Crystallographica Section E'
_journal_page_first m1287
_journal_paper_doi 10.1107/S1600536808029279
_journal_volume 64
_journal_year 2008
_chemical_formula_iupac '[Fe (C8 H5 Cl2 O3)2 (H2 O)2]'
_chemical_formula_moiety 'C16 H14 Cl4 Fe O8'
_chemical_formula_sum 'C16 H14 Cl4 Fe O8'
_chemical_formula_weight 531.92
_chemical_name_systematic
;
Poly[diaquabis[\m~2~-(2,4-dichlorophenoxy)acetato-\k^2^O:O']iron(II)]
;
_space_group_IT_number 14
_symmetry_cell_setting monoclinic
_symmetry_space_group_name_Hall '-P 2ybc'
_symmetry_space_group_name_H-M 'P 1 21/c 1'
_atom_sites_solution_hydrogens geom
_atom_sites_solution_primary direct
_atom_sites_solution_secondary difmap
_audit_creation_method SHELXL97
_cell_angle_alpha 90.00
_cell_angle_beta 94.258(2)
_cell_angle_gamma 90.00
_cell_formula_units_Z 2
_cell_length_a 17.604(2)
_cell_length_b 7.3122(8)
_cell_length_c 8.0312(9)
_cell_measurement_reflns_used 6377
_cell_measurement_temperature 296(2)
_cell_measurement_theta_max 28.00
_cell_measurement_theta_min 1.66
_cell_volume 1031.0(2)
_computing_cell_refinement 'SAINT (Bruker, 2007)'
_computing_data_collection 'APEX2 (Bruker, 2007)'
_computing_data_reduction 'SAINT (Bruker, 2007)'
_computing_molecular_graphics 'SHELXTL (Sheldrick, 2008)'
_computing_publication_material 'SHELXL97 (Sheldrick, 2008)'
_computing_structure_refinement 'SHELXL97 (Sheldrick, 2008)'
_computing_structure_solution 'SHELXS97 (Sheldrick, 2008)'
_diffrn_ambient_temperature 296(2)
_diffrn_measured_fraction_theta_full 0.998
_diffrn_measured_fraction_theta_max 0.998
_diffrn_measurement_device_type 'Bruker SMART APEXII CCD area-detector'
_diffrn_measurement_method '\f and \w scan'
_diffrn_radiation_monochromator graphite
_diffrn_radiation_source 'fine-focus sealed tube'
_diffrn_radiation_type MoK\a
_diffrn_radiation_wavelength 0.71073
_diffrn_reflns_av_R_equivalents 0.0205
_diffrn_reflns_av_sigmaI/netI 0.0217
_diffrn_reflns_limit_h_max 17
_diffrn_reflns_limit_h_min -21
_diffrn_reflns_limit_k_max 8
_diffrn_reflns_limit_k_min -8
_diffrn_reflns_limit_l_max 9
_diffrn_reflns_limit_l_min -9
_diffrn_reflns_number 5059
_diffrn_reflns_theta_full 25.20
_diffrn_reflns_theta_max 25.20
_diffrn_reflns_theta_min 2.32
_diffrn_standards_number 0
_exptl_absorpt_coefficient_mu 1.291
_exptl_absorpt_correction_T_max 0.7823
_exptl_absorpt_correction_T_min 0.7556
_exptl_absorpt_correction_type multi-scan
_exptl_absorpt_process_details '(SADABS; Bruker, 2001)'
_exptl_crystal_colour colourless
_exptl_crystal_density_diffrn 1.714
_exptl_crystal_density_method 'not measured'
_exptl_crystal_description block
_exptl_crystal_F_000 536
_exptl_crystal_size_max 0.23
_exptl_crystal_size_mid 0.21
_exptl_crystal_size_min 0.20
_refine_diff_density_max 0.485
_refine_diff_density_min -0.477
_refine_ls_extinction_method none
_refine_ls_goodness_of_fit_ref 1.050
_refine_ls_hydrogen_treatment constr
_refine_ls_matrix_type full
_refine_ls_number_parameters 137
_refine_ls_number_reflns 1849
_refine_ls_number_restraints 0
_refine_ls_restrained_S_all 1.052
_refine_ls_R_factor_all 0.0385
_refine_ls_R_factor_gt 0.0343
_refine_ls_shift/su_max 0.000
_refine_ls_shift/su_mean 0.000
_refine_ls_structure_factor_coef Fsqd
_refine_ls_weighting_details 'calc w=1/[\s^2^(Fo^2^)+(0.0473P)^2^+1.0193P] where P=(Fo^2^+2Fc^2^)/3'
_refine_ls_weighting_scheme calc
_refine_ls_wR_factor_gt 0.0929
_refine_ls_wR_factor_ref 0.0965
_reflns_number_gt 1675
_reflns_number_total 1849
_reflns_threshold_expression I>2\s(I)
_cod_data_source_file hy2149.cif
_cod_data_source_block global
_cod_original_sg_symbol_H-M 'P 21/c'
_cod_database_code 2219621

loop_
_symmetry_equiv_pos_as_xyz
'x, y, z'
'-x, y+1/2, -z+1/2'
'-x, -y, -z'
'x, -y-1/2, z-1/2'

loop_
_atom_site_type_symbol
_atom_site_label
_atom_site_fract_x
_atom_site_fract_y
_atom_site_fract_z
_atom_site_U_iso_or_equiv
_atom_site_adp_type
_atom_site_calc_flag
_atom_site_refinement_flags
_atom_site_occupancy
Fe Fe1 0.0000 0.5000 0.5000 0.03073(17) Uani d S 1
Cl Cl1 0.30460(6) 0.78166(12) 0.11801(14) 0.0735(3) Uani d . 1
Cl Cl2 0.46770(6) 0.2467(2) 0.43433(14) 0.0928(4) Uani d . 1
C C5 0.24797(14) 0.4477(4) 0.1746(3) 0.0356(6) Uani d . 1
C C4 0.31062(16) 0.5621(4) 0.1975(4) 0.0431(6) Uani d . 1
C C1 0.32151(18) 0.2103(5) 0.3170(4) 0.0530(8) Uani d . 1
H H1 0.3253 0.0913 0.3575 0.064 Uiso calc R 1
C C6 0.25386(16) 0.2715(4) 0.2358(4) 0.0435(6) Uani d . 1
H H6 0.2122 0.1932 0.2226 0.052 Uiso calc R 1
C C2 0.38251(18) 0.3256(5) 0.3371(4) 0.0565(8) Uani d . 1
C C3 0.37794(18) 0.5028(5) 0.2792(4) 0.0553(8) Uani d . 1
H H3 0.4195 0.5812 0.2948 0.066 Uiso calc R 1
O O1 0.18551(10) 0.5189(2) 0.0859(2) 0.0385(4) Uani d . 1
O O2 0.07809(9) 0.4569(2) 0.3070(2) 0.0323(4) Uani d . 1
C C7 0.07058(13) 0.3655(3) 0.1753(3) 0.0277(5) Uani d . 1
C C8 0.12459(15) 0.3979(4) 0.0403(3) 0.0367(6) Uani d . 1
H H8A 0.1456 0.2812 0.0092 0.044 Uiso calc R 1
H H8B 0.0958 0.4467 -0.0575 0.044 Uiso calc R 1
O O3 0.01927(10) 0.2497(2) 0.1419(2) 0.0407(4) Uani d . 1
O O1W 0.09385(11) 0.6384(3) 0.6535(2) 0.0416(4) Uani d D 1
H H1W 0.1227 0.6879 0.5917 0.062 Uiso d RD 1
H H2W 0.0708 0.7130 0.7070 0.062 Uiso d RD 1

loop_
_atom_site_aniso_label
_atom_site_aniso_U_11
_atom_site_aniso_U_22
_atom_site_aniso_U_33
_atom_site_aniso_U_12
_atom_site_aniso_U_13
_atom_site_aniso_U_23
Fe1 0.0341(3) 0.0280(3) 0.0304(3) 0.00233(19) 0.0045(2) 0.00195(19)
Cl1 0.0771(6) 0.0489(5) 0.0935(7) -0.0269(4) -0.0007(5) 0.0116(4)
Cl2 0.0567(6) 0.1397(11) 0.0803(7) 0.0293(6) -0.0068(5) 0.0080(7)
C5 0.0338(13) 0.0400(13) 0.0344(13) -0.0029(11) 0.0113(10) -0.0048(11)
C4 0.0430(15) 0.0433(15) 0.0439(15) -0.0095(12) 0.0089(12) -0.0045(12)
C1 0.0574(19) 0.0538(18) 0.0493(17) 0.0108(15) 0.0136(14) 0.0055(14)
C6 0.0434(15) 0.0410(15) 0.0474(16) -0.0046(12) 0.0119(12) 0.0001(12)
C2 0.0435(17) 0.081(2) 0.0451(17) 0.0115(16) 0.0060(13) -0.0031(16)
C3 0.0384(16) 0.073(2) 0.0546(18) -0.0126(15) 0.0041(13) -0.0088(16)
O1 0.0344(10) 0.0370(10) 0.0444(10) -0.0064(7) 0.0052(8) 0.0011(8)
O2 0.0327(9) 0.0342(9) 0.0305(9) -0.0017(7) 0.0056(7) -0.0074(7)
C7 0.0291(12) 0.0234(11) 0.0305(12) 0.0049(9) 0.0025(9) 0.0012(9)
C8 0.0369(13) 0.0429(15) 0.0306(12) -0.0072(11) 0.0052(10) -0.0047(11)
O3 0.0423(10) 0.0358(10) 0.0456(11) -0.0128(8) 0.0140(8) -0.0149(8)
O1W 0.0415(11) 0.0412(10) 0.0419(10) -0.0042(9) 0.0030(8) -0.0053(9)

loop_
_atom_type_symbol
_atom_type_description
_atom_type_scat_dispersion_real
_atom_type_scat_dispersion_imag
_atom_type_scat_source
C C 0.0033 0.0016 'International Tables Vol C Tables 4.2.6.8 and 6.1.1.4'
H H 0.0000 0.0000 'International Tables Vol C Tables 4.2.6.8 and 6.1.1.4'
O O 0.0106 0.0060 'International Tables Vol C Tables 4.2.6.8 and 6.1.1.4'
Fe Fe 0.3463 0.8444 'International Tables Vol C Tables 4.2.6.8 and 6.1.1.4'
Cl Cl 0.1484 0.1585 'International Tables Vol C Tables 4.2.6.8 and 6.1.1.4'

loop_
_geom_angle_atom_site_label_1
_geom_angle_atom_site_label_2
_geom_angle_atom_site_label_3
_geom_angle_site_symmetry_1
_geom_angle_site_symmetry_3
_geom_angle
_geom_angle_publ_flag
O3 Fe1 O3 2 4_566 180.0 ?
O3 Fe1 O2 2 3_566 99.82(6) ?
O3 Fe1 O2 4_566 3_566 80.18(6) ?
O3 Fe1 O2 2 . 80.18(6) y
O3 Fe1 O2 4_566 . 99.82(6) y
O2 Fe1 O2 3_566 . 180.0 ?
O3 Fe1 O1W 2 . 89.36(7) y
O3 Fe1 O1W 4_566 . 90.64(7) y
O2 Fe1 O1W 3_566 . 91.25(7) y
O2 Fe1 O1W . . 88.75(7) y
O3 Fe1 O1W 2 3_566 90.64(7) ?
O3 Fe1 O1W 4_566 3_566 89.36(7) ?
O2 Fe1 O1W 3_566 3_566 88.75(7) ?
O2 Fe1 O1W . 3_566 91.25(7) ?
O1W Fe1 O1W . 3_566 180.00(7) ?
O1 C5 C6 . . 125.3(2) ?
O1 C5 C4 . . 116.1(2) ?
C6 C5 C4 . . 118.6(3) ?
C3 C4 C5 . . 121.3(3) ?
C3 C4 Cl1 . . 119.6(2) ?
C5 C4 Cl1 . . 119.0(2) ?
C2 C1 C6 . . 119.7(3) ?
C2 C1 H1 . . 120.1 ?
C6 C1 H1 . . 120.1 ?
C5 C6 C1 . . 120.5(3) ?
C5 C6 H6 . . 119.8 ?
C1 C6 H6 . . 119.8 ?
C1 C2 C3 . . 121.0(3) ?
C1 C2 Cl2 . . 119.5(3) ?
C3 C2 Cl2 . . 119.4(3) ?
C2 C3 C4 . . 118.8(3) ?
C2 C3 H3 . . 120.6 ?
C4 C3 H3 . . 120.6 ?
C5 O1 C8 . . 117.4(2) ?
C7 O2 Fe1 . . 130.51(15) ?
O2 C7 O3 . . 124.9(2) ?
O2 C7 C8 . . 119.4(2) ?
O3 C7 C8 . . 115.7(2) ?
O1 C8 C7 . . 114.6(2) ?
O1 C8 H8A . . 108.6 ?
C7 C8 H8A . . 108.6 ?
O1 C8 H8B . . 108.6 ?
C7 C8 H8B . . 108.6 ?
H8A C8 H8B . . 107.6 ?
C7 O3 Fe1 . 2_545 139.91(16) ?
H1W O1W H2W . . 112 ?

loop_
_geom_bond_atom_site_label_1
_geom_bond_atom_site_label_2
_geom_bond_site_symmetry_2
_geom_bond_distance
_geom_bond_publ_flag
Fe1 O3 2 2.1654(17) y
Fe1 O3 4_566 2.1654(17) ?
Fe1 O2 3_566 2.1697(16) ?
Fe1 O2 . 2.1697(16) y
Fe1 O1W . 2.2297(18) y
Fe1 O1W 3_566 2.2297(18) ?
Cl1 C4 . 1.728(3) ?
Cl2 C2 . 1.737(3) ?
C5 O1 . 1.368(3) ?
C5 C6 . 1.380(4) ?
C5 C4 . 1.386(4) ?
C4 C3 . 1.381(4) ?
C1 C2 . 1.365(5) ?
C1 C6 . 1.389(4) ?
C1 H1 . 0.9300 ?
C6 H6 . 0.9300 ?
C2 C3 . 1.377(5) ?
C3 H3 . 0.9300 ?
O1 C8 . 1.417(3) ?
O2 C7 . 1.250(3) ?
C7 O3 . 1.253(3) ?
C7 C8 . 1.513(3) ?
C8 H8A . 0.9700 ?
C8 H8B . 0.9700 ?
O3 Fe1 2_545 2.1654(17) ?
O1W H1W . 0.8200 ?
O1W H2W . 0.8200 ?

loop_
_geom_hbond_atom_site_label_D
_geom_hbond_atom_site_label_H
_geom_hbond_atom_site_label_A
_geom_hbond_site_symmetry_A
_geom_hbond_distance_DH
_geom_hbond_distance_HA
_geom_hbond_distance_DA
_geom_hbond_angle_DHA
O1W H1W O1 4_576 0.82 2.41 3.051(3) 135
O1W H2W O3 3_566 0.82 2.08 2.797(3) 145
